data_7718499
loop_
_publ_author_name
'Barbosa, Guilherme A.'
'Carneiro Neto, Jos&#xe9; Severiano'
'Stoeberl, Bruno J.'
'Wisbeck, Sarita'
'Giese, Siddhartha O. K.'
'Yokaichiya, Fabiano'
'Costa, Daniel da S'
'Barison, Andersson'
'Ribeiro, Ronny R.'
'Piovan, Leandro'
'Hughes, David L.'
'Briganti, Matteo'
'Poneti, Giordano'
'Nunes, Giovana G.'
'Santana, Francielli S.'
'Soares, Ja&#xed;sa F'

_publ_section_title
;
 High-yield synthesis of heavy rare earth(III) anhydrous solvates: known,
 new, and unexpected products.
;
_journal_issue 20
_journal_name_full 'Dalton transactions (Cambridge, England : 2003)'
_journal_page_first 8251
_journal_page_last 8269
_journal_paper_doi 10.1039/d5dt00254k
_journal_volume 54
_journal_year 2025
_chemical_formula_moiety 'C8 H20 Cl3 Gd O4'
_chemical_formula_structural '[Gd(C4H10O2)2Cl3]'
_chemical_formula_sum 'C8 H20 Cl3 Gd O4'
_chemical_formula_weight 443.84
_space_group_crystal_system monoclinic
_space_group_IT_number 14
_space_group_name_Hall '-P 2ybc'
_space_group_name_H-M_alt 'P 1 21/c 1'
_atom_sites_solution_hydrogens geom
_atom_sites_solution_primary 'intrinsic phasing'
_atom_sites_solution_secondary direct
_audit_creation_method SHELXL-2018/3
_audit_update_record
;
2025-03-12 deposited with the CCDC.	2025-04-07 downloaded from the CCDC.
;
_cell_angle_alpha 90
_cell_angle_beta 104.716(3)
_cell_angle_gamma 90
_cell_formula_units_Z 4
_cell_length_a 11.3944(8)
_cell_length_b 8.8372(6)
_cell_length_c 15.5800(11)
_cell_measurement_reflns_used 9791
_cell_measurement_temperature 100(2)
_cell_measurement_theta_max 31.5610
_cell_measurement_theta_min 2.6721
_cell_volume 1517.36(18)
_computing_cell_refinement 'SAINT V8.40B (Bruker AXS LLC, 2019)'
_computing_data_collection 'APEX4 v2022.10-0 - Bruker Instrument Service vV6.2.16'
_computing_data_reduction 'SAINT V8.40B (Bruker AXS LLC, 2019)'
_computing_molecular_graphics 'Diamond (H. Putz & K. Brandenburg, 2006, v. 4.6.4)'
_computing_publication_material 'SHELXL-2018/3 (Sheldrick, 2015) and WINGX (Farrugia, 2012)'
_computing_structure_refinement 'SHELXL-2018/3 (Sheldrick, 2015b)'
_computing_structure_solution 'SHELXT-2015 (Sheldrick, 2015a)'
_diffrn_ambient_temperature 100(2)
_diffrn_detector_area_resol_mean 10.4167
_diffrn_measured_fraction_theta_full 0.998
_diffrn_measured_fraction_theta_max 0.999
_diffrn_measurement_device_type 'Bruker D8 Venture/Photon 100 CMOS'
_diffrn_measurement_method '\f and \w scans'
_diffrn_radiation_monochromator graphite
_diffrn_radiation_type MoK\a
_diffrn_radiation_wavelength 0.71073
_diffrn_reflns_av_R_equivalents 0.0272
_diffrn_reflns_av_unetI/netI 0.0101
_diffrn_reflns_Laue_measured_fraction_full 0.998
_diffrn_reflns_Laue_measured_fraction_max 0.999
_diffrn_reflns_limit_h_max 16
_diffrn_reflns_limit_h_min -16
_diffrn_reflns_limit_k_max 12
_diffrn_reflns_limit_k_min -12
_diffrn_reflns_limit_l_max 22
_diffrn_reflns_limit_l_min -22
_diffrn_reflns_number 85683
_diffrn_reflns_point_group_measured_fraction_full 0.998
_diffrn_reflns_point_group_measured_fraction_max 0.999
_diffrn_reflns_theta_full 25.242
_diffrn_reflns_theta_max 31.497
_diffrn_reflns_theta_min 2.672
_diffrn_source 'fine-focus sealed tube'
_diffrn_source_current 30.0
_diffrn_source_power 1.50
_diffrn_source_voltage 50
_exptl_absorpt_coefficient_mu 4.895
_exptl_absorpt_correction_T_max 0.7462
_exptl_absorpt_correction_T_min 0.5046
_exptl_absorpt_correction_type multi-scan
_exptl_absorpt_process_details
;
Krause, L., Herbst-Irmer, R., Sheldrick, G. M., Stalke, D. (2015).
"Comparison of silver and molybdenum microfocus X-ray sources for
single-crystal structure determination"
J. Appl. Cryst. 48, 3-10.
doi:10.1107/S1600576714022985
;
_exptl_crystal_colour colourless
_exptl_crystal_density_diffrn 1.943
_exptl_crystal_description block
_exptl_crystal_F_000 860
_exptl_crystal_size_max 0.499
_exptl_crystal_size_mid 0.311
_exptl_crystal_size_min 0.221
_refine_diff_density_max 0.861
_refine_diff_density_min -0.612
_refine_diff_density_rms 0.110
_refine_ls_extinction_coef 0.00315(8)
_refine_ls_extinction_expression Fc^*^=kFc[1+0.001xFc^2^\l^3^/sin(2\q)]^-1/4^
_refine_ls_extinction_method 'SHELXL-2018/3 (Sheldrick 2018)'
_refine_ls_goodness_of_fit_ref 1.136
_refine_ls_hydrogen_treatment constr
_refine_ls_matrix_type full
_refine_ls_number_parameters 150
_refine_ls_number_reflns 5039
_refine_ls_number_restraints 0
_refine_ls_restrained_S_all 1.136
_refine_ls_R_factor_all 0.0140
_refine_ls_R_factor_gt 0.0118
_refine_ls_shift/su_max 0.003
_refine_ls_shift/su_mean 0.000
_refine_ls_structure_factor_coef Fsqd
_refine_ls_weighting_details 'w=1/[\s^2^(Fo^2^)+(0.0055P)^2^+0.9521P] where P=(Fo^2^+2Fc^2^)/3'
_refine_ls_weighting_scheme calc
_refine_ls_wR_factor_gt 0.0235
_refine_ls_wR_factor_ref 0.0238
_reflns_Friedel_coverage 0.000
_reflns_number_gt 4724
_reflns_number_total 5039
_reflns_threshold_expression 'I > 2\s(I)'
_cod_data_source_file d5dt00254k2.cif
_cod_data_source_block Gdglyme_new_synthesis
_cod_depositor_comments
;
The following automatic conversions were performed:

data item '_exptl_absorpt_correction_type' value 'Multi-Scan' was
changed to 'multi-scan' in accordance with the
/home/data/users/saulius/crontab/automatic-downloads/rss-feeds/RSC/lib/dictionaries/cif_core.dic
dictionary named 'cif_core.dic' version 2.4.2 last updated on
2011-04-26.

Automatic conversion script
Id: cif_fix_values 8170 2020-07-09 18:12:32Z antanas 

 Adding full bibliography for 7718498--7718510.cif.
;
_cod_original_sg_symbol_H-M 'P 21/c'
_cod_database_code 7718499
_shelx_shelxl_version_number 2018/3
_shelx_space_group_comment
;
The symmetry employed for this shelxl refinement is uniquely defined
by the following loop, which should always be used as a source of
symmetry information in preference to the above space-group names.
They are only intended as comments.
;

loop_
_space_group_symop_operation_xyz
'x, y, z'
'-x, y+1/2, -z+1/2'
'-x, -y, -z'
'x, -y-1/2, z-1/2'

loop_
_atom_site_label
_atom_site_type_symbol
_atom_site_fract_x
_atom_site_fract_y
_atom_site_fract_z
_atom_site_U_iso_or_equiv
_atom_site_adp_type
_atom_site_occupancy
_atom_site_site_symmetry_order
_atom_site_calc_flag
_atom_site_refinement_flags_posn
_atom_site_refinement_flags_adp
_atom_site_refinement_flags_occupancy
_atom_site_disorder_assembly
_atom_site_disorder_group
Gd Gd 0.74976(2) 0.61728(2) 0.71327(2) 0.00802(2) Uani 1 1 d . . . . .
O1 O 0.53785(7) 0.61140(9) 0.71510(5) 0.01228(15) Uani 1 1 d . . . . .
O2 O 0.61755(7) 0.76844(9) 0.59117(5) 0.01266(15) Uani 1 1 d . . . . .
O4 O 0.86411(7) 0.66606(10) 0.60162(5) 0.01374(15) Uani 1 1 d . . . . .
O3 O 0.97204(7) 0.62324(9) 0.77494(5) 0.01232(15) Uani 1 1 d . . . . .
C1 C 0.49226(11) 0.68701(14) 0.78251(8) 0.0171(2) Uani 1 1 d . . . . .
H1A H 0.481176 0.794904 0.768207 0.026 Uiso 1 1 calc R U . . .
H1B H 0.550468 0.674914 0.840379 0.026 Uiso 1 1 calc R U . . .
H1C H 0.414285 0.642392 0.784566 0.026 Uiso 1 1 calc R U . . .
C2 C 0.45823(10) 0.63091(14) 0.62723(8) 0.0147(2) Uani 1 1 d . . . . .
H2A H 0.372722 0.634011 0.630742 0.018 Uiso 1 1 calc R U . . .
H2B H 0.467694 0.544740 0.588939 0.018 Uiso 1 1 calc R U . . .
C3 C 0.49003(10) 0.77614(14) 0.58839(8) 0.0148(2) Uani 1 1 d . . . . .
H3A H 0.441079 0.787731 0.526427 0.018 Uiso 1 1 calc R U . . .
H3B H 0.473809 0.863610 0.623385 0.018 Uiso 1 1 calc R U . . .
C4 C 0.65634(12) 0.90662(14) 0.55782(8) 0.0177(2) Uani 1 1 d . . . . .
H4A H 0.612083 0.920263 0.495590 0.027 Uiso 1 1 calc R U . . .
H4B H 0.743591 0.901364 0.562242 0.027 Uiso 1 1 calc R U . . .
H4C H 0.639760 0.992289 0.592919 0.027 Uiso 1 1 calc R U . . .
C8 C 0.82105(12) 0.63011(16) 0.50833(8) 0.0200(2) Uani 1 1 d . . . . .
H8A H 0.850443 0.706468 0.473192 0.030 Uiso 1 1 calc R U . . .
H8B H 0.732128 0.629262 0.491572 0.030 Uiso 1 1 calc R U . . .
H8C H 0.851398 0.530249 0.497025 0.030 Uiso 1 1 calc R U . . .
C7 C 0.99469(11) 0.66054(15) 0.62911(8) 0.0158(2) Uani 1 1 d . . . . .
H7A H 1.029554 0.726094 0.590344 0.019 Uiso 1 1 calc R U . . .
H7B H 1.023165 0.555682 0.624673 0.019 Uiso 1 1 calc R U . . .
C6 C 1.03420(11) 0.71420(14) 0.72285(8) 0.0148(2) Uani 1 1 d . . . . .
H6A H 1.123138 0.702850 0.745594 0.018 Uiso 1 1 calc R U . . .
H6B H 1.013278 0.822349 0.726444 0.018 Uiso 1 1 calc R U . . .
C5 C 1.03072(11) 0.63917(16) 0.86804(8) 0.0201(2) Uani 1 1 d . . . . .
H5A H 1.116502 0.611490 0.878664 0.030 Uiso 1 1 calc R U . . .
H5B H 0.991335 0.572477 0.902549 0.030 Uiso 1 1 calc R U . . .
H5C H 1.024216 0.744362 0.886200 0.030 Uiso 1 1 calc R U . . .
Cl1 Cl 0.76548(3) 0.46297(3) 0.86044(2) 0.01486(5) Uani 1 1 d . . . . .
Cl2 Cl 0.76777(3) 0.89050(3) 0.78371(2) 0.01462(5) Uani 1 1 d . . . . .
Cl3 Cl 0.69718(3) 0.37217(3) 0.61460(2) 0.01487(5) Uani 1 1 d . . . . .

loop_
_atom_site_aniso_label
_atom_site_aniso_U_11
_atom_site_aniso_U_22
_atom_site_aniso_U_33
_atom_site_aniso_U_23
_atom_site_aniso_U_13
_atom_site_aniso_U_12
Gd 0.00742(3) 0.00866(3) 0.00815(3) -0.00004(2) 0.00227(2) 0.00020(2)
O1 0.0101(3) 0.0144(4) 0.0128(4) 0.0004(3) 0.0037(3) 0.0017(3)
O2 0.0111(4) 0.0126(4) 0.0137(4) 0.0030(3) 0.0022(3) 0.0011(3)
O4 0.0114(4) 0.0201(4) 0.0107(4) -0.0009(3) 0.0047(3) -0.0006(3)
O3 0.0098(3) 0.0140(4) 0.0129(4) 0.0011(3) 0.0023(3) -0.0015(3)
C1 0.0166(5) 0.0188(6) 0.0189(6) -0.0005(4) 0.0102(4) 0.0020(4)
C2 0.0095(5) 0.0164(5) 0.0165(5) -0.0003(4) -0.0001(4) -0.0009(4)
C3 0.0103(5) 0.0163(5) 0.0163(5) 0.0014(4) 0.0004(4) 0.0023(4)
C4 0.0201(6) 0.0158(5) 0.0174(5) 0.0064(4) 0.0051(4) 0.0006(4)
C8 0.0212(6) 0.0294(7) 0.0107(5) -0.0020(5) 0.0062(4) -0.0018(5)
C7 0.0109(5) 0.0204(6) 0.0182(5) -0.0007(4) 0.0076(4) -0.0003(4)
C6 0.0120(5) 0.0149(5) 0.0180(5) 0.0009(4) 0.0047(4) -0.0036(4)
C5 0.0143(5) 0.0287(7) 0.0148(5) 0.0023(5) -0.0010(4) -0.0046(5)
Cl1 0.01387(12) 0.01812(13) 0.01326(12) 0.00477(10) 0.00469(9) 0.00032(10)
Cl2 0.01649(12) 0.01144(11) 0.01475(12) -0.00308(9) 0.00178(9) 0.00026(9)
Cl3 0.01749(12) 0.01233(12) 0.01442(12) -0.00333(9) 0.00336(9) -0.00037(10)

loop_
_atom_type_symbol
_atom_type_description
_atom_type_scat_dispersion_real
_atom_type_scat_dispersion_imag
_atom_type_scat_source
C C 0.0033 0.0016 'International Tables Vol C Tables 4.2.6.8 and 6.1.1.4'
H H 0.0000 0.0000 'International Tables Vol C Tables 4.2.6.8 and 6.1.1.4'
Cl Cl 0.1484 0.1585 'International Tables Vol C Tables 4.2.6.8 and 6.1.1.4'
Gd Gd -0.1653 3.9035 'International Tables Vol C Tables 4.2.6.8 and 6.1.1.4'
O O 0.0106 0.0060 'International Tables Vol C Tables 4.2.6.8 and 6.1.1.4'

loop_
_geom_angle_atom_site_label_1
_geom_angle_atom_site_label_2
_geom_angle_atom_site_label_3
_geom_angle
_geom_angle_site_symmetry_1
_geom_angle_site_symmetry_3
_geom_angle_publ_flag
O1 Gd O4 136.06(3) . . ?
O1 Gd O3 157.26(3) . . ?
O4 Gd O3 66.22(3) . . ?
O1 Gd O2 67.02(3) . . ?
O4 Gd O2 72.11(3) . . ?
O3 Gd O2 130.26(3) . . ?
O1 Gd Cl1 80.00(2) . . ?
O4 Gd Cl1 140.75(2) . . ?
O3 Gd Cl1 80.57(2) . . ?
O2 Gd Cl1 146.69(2) . . ?
O1 Gd Cl3 84.81(2) . . ?
O4 Gd Cl3 79.31(2) . . ?
O3 Gd Cl3 107.64(2) . . ?
O2 Gd Cl3 89.51(2) . . ?
Cl1 Gd Cl3 92.141(10) . . ?
O1 Gd Cl2 89.27(2) . . ?
O4 Gd Cl2 97.73(2) . . ?
O3 Gd Cl2 81.66(2) . . ?
O2 Gd Cl2 78.18(2) . . ?
Cl1 Gd Cl2 97.517(10) . . ?
Cl3 Gd Cl2 167.638(9) . . ?
C2 O1 C1 112.14(9) . . ?
C2 O1 Gd 111.93(6) . . ?
C1 O1 Gd 122.75(7) . . ?
C4 O2 C3 110.36(9) . . ?
C4 O2 Gd 123.25(7) . . ?
C3 O2 Gd 117.16(6) . . ?
C7 O4 C8 110.63(9) . . ?
C7 O4 Gd 118.42(7) . . ?
C8 O4 Gd 124.49(7) . . ?
C5 O3 C6 109.98(9) . . ?
C5 O3 Gd 124.12(7) . . ?
C6 O3 Gd 113.13(6) . . ?
O1 C1 H1A 109.5 . . ?
O1 C1 H1B 109.5 . . ?
H1A C1 H1B 109.5 . . ?
O1 C1 H1C 109.5 . . ?
H1A C1 H1C 109.5 . . ?
H1B C1 H1C 109.5 . . ?
O1 C2 C3 108.99(9) . . ?
O1 C2 H2A 109.9 . . ?
C3 C2 H2A 109.9 . . ?
O1 C2 H2B 109.9 . . ?
C3 C2 H2B 109.9 . . ?
H2A C2 H2B 108.3 . . ?
O2 C3 C2 106.95(9) . . ?
O2 C3 H3A 110.3 . . ?
C2 C3 H3A 110.3 . . ?
O2 C3 H3B 110.3 . . ?
C2 C3 H3B 110.3 . . ?
H3A C3 H3B 108.6 . . ?
O2 C4 H4A 109.5 . . ?
O2 C4 H4B 109.5 . . ?
H4A C4 H4B 109.5 . . ?
O2 C4 H4C 109.5 . . ?
H4A C4 H4C 109.5 . . ?
H4B C4 H4C 109.5 . . ?
O4 C8 H8A 109.5 . . ?
O4 C8 H8B 109.5 . . ?
H8A C8 H8B 109.5 . . ?
O4 C8 H8C 109.5 . . ?
H8A C8 H8C 109.5 . . ?
H8B C8 H8C 109.5 . . ?
O4 C7 C6 108.19(9) . . ?
O4 C7 H7A 110.1 . . ?
C6 C7 H7A 110.1 . . ?
O4 C7 H7B 110.1 . . ?
C6 C7 H7B 110.1 . . ?
H7A C7 H7B 108.4 . . ?
O3 C6 C7 107.64(9) . . ?
O3 C6 H6A 110.2 . . ?
C7 C6 H6A 110.2 . . ?
O3 C6 H6B 110.2 . . ?
C7 C6 H6B 110.2 . . ?
H6A C6 H6B 108.5 . . ?
O3 C5 H5A 109.5 . . ?
O3 C5 H5B 109.5 . . ?
H5A C5 H5B 109.5 . . ?
O3 C5 H5C 109.5 . . ?
H5A C5 H5C 109.5 . . ?
H5B C5 H5C 109.5 . . ?

loop_
_geom_bond_atom_site_label_1
_geom_bond_atom_site_label_2
_geom_bond_distance
_geom_bond_site_symmetry_2
_geom_bond_publ_flag
Gd O1 2.4225(8) . ?
Gd O4 2.4620(8) . ?
Gd O3 2.4707(8) . ?
Gd O2 2.4933(8) . ?
Gd Cl1 2.6345(3) . ?
Gd Cl3 2.6356(3) . ?
Gd Cl2 2.6385(3) . ?
O1 C2 1.4477(14) . ?
O1 C1 1.4480(14) . ?
O2 C4 1.4400(14) . ?
O2 C3 1.4442(14) . ?
O4 C7 1.4407(14) . ?
O4 C8 1.4463(14) . ?
O3 C5 1.4416(14) . ?
O3 C6 1.4486(14) . ?
C1 H1A 0.9800 . ?
C1 H1B 0.9800 . ?
C1 H1C 0.9800 . ?
C2 C3 1.5020(17) . ?
C2 H2A 0.9900 . ?
C2 H2B 0.9900 . ?
C3 H3A 0.9900 . ?
C3 H3B 0.9900 . ?
C4 H4A 0.9800 . ?
C4 H4B 0.9800 . ?
C4 H4C 0.9800 . ?
C8 H8A 0.9800 . ?
C8 H8B 0.9800 . ?
C8 H8C 0.9800 . ?
C7 C6 1.4923(17) . ?
C7 H7A 0.9900 . ?
C7 H7B 0.9900 . ?
C6 H6A 0.9900 . ?
C6 H6B 0.9900 . ?
C5 H5A 0.9800 . ?
C5 H5B 0.9800 . ?
C5 H5C 0.9800 . ?

loop_
_geom_hbond_atom_site_label_D
_geom_hbond_atom_site_label_H
_geom_hbond_atom_site_label_A
_geom_hbond_distance_DH
_geom_hbond_distance_HA
_geom_hbond_distance_DA
_geom_hbond_angle_DHA
_geom_hbond_site_symmetry_A
_geom_hbond_publ_flag
C3 H3A Cl3 0.99 2.75 3.5836(12) 142.5 3_666 yes
C4 H4B O4 0.98 2.48 3.1255(15) 123.0 . yes
C5 H5B Cl1 0.98 2.67 3.3750(13) 129.1 . yes

loop_
_geom_torsion_atom_site_label_1
_geom_torsion_atom_site_label_2
_geom_torsion_atom_site_label_3
_geom_torsion_atom_site_label_4
_geom_torsion
_geom_torsion_site_symmetry_1
_geom_torsion_site_symmetry_2
_geom_torsion_site_symmetry_3
_geom_torsion_site_symmetry_4
_geom_torsion_publ_flag
C1 O1 C2 C3 86.27(11) . . . . ?
Gd O1 C2 C3 -56.22(10) . . . . ?
C4 O2 C3 C2 -177.93(9) . . . . ?
Gd O2 C3 C2 -29.97(11) . . . . ?
O1 C2 C3 O2 55.46(12) . . . . ?
C8 O4 C7 C6 174.10(10) . . . . ?
Gd O4 C7 C6 -32.80(12) . . . . ?
C5 O3 C6 C7 163.75(10) . . . . ?
Gd O3 C6 C7 -52.70(10) . . . . ?
O4 C7 C6 O3 54.61(12) . . . . ?
